data_4345218
loop_
_publ_author_name
'Chattopadhyay, Krishna'
'Craig, Gavin A.'
'Heras Ojea, Mar\'ia Jos\'e'
'Pait, Moumita'
'Kundu, Animesh'
'Lee, Junseong'
'Murrie, Mark'
'Frontera, Antonio'
'Ray, Debashis'

_publ_section_title
;
 Dangling and Hydrolyzed Ligand Arms in [Mn3] and [Mn6] Coordination
 Assemblies: Synthesis, Characterization, and Functional Activity.
;
_journal_issue 5
_journal_name_full 'Inorganic chemistry'
_journal_page_first 2639
_journal_page_last 2652
_journal_paper_doi 10.1021/acs.inorgchem.6b02813
_journal_volume 56
_journal_year 2017
_chemical_formula_moiety 'C44 H66 Mn3 N4 O16, 2(Cl O4), 4(C H3 O)'
_chemical_formula_sum 'C48 H82 Cl2 Mn3 N4 O28'
_chemical_formula_weight 1398.86
_chemical_name_systematic
; 
 ? 
;
_space_group_IT_number 2
_symmetry_cell_setting triclinic
_symmetry_space_group_name_Hall '-P 1'
_symmetry_space_group_name_H-M 'P -1'
_atom_sites_solution_hydrogens geom
_atom_sites_solution_primary direct
_atom_sites_solution_secondary difmap
_audit_creation_method SHELXL-97
_cell_angle_alpha 81.205(4)
_cell_angle_beta 77.339(2)
_cell_angle_gamma 74.885(3)
_cell_formula_units_Z 1
_cell_length_a 8.8510(4)
_cell_length_b 10.3334(5)
_cell_length_c 19.2498(9)
_cell_measurement_reflns_used 21679
_cell_measurement_temperature 293(2)
_cell_measurement_theta_max 25.53
_cell_measurement_theta_min 1.09
_cell_volume 1649.78(14)
_computing_cell_refinement 'Brucker SMART'
_computing_data_collection 'Brucker SMART'
_computing_data_reduction 'Brucker SMART'
_computing_molecular_graphics Diamond
_computing_publication_material 'SHELXL-97 (Sheldrick, 1997), PLATON (Spek, 2009)'
_computing_structure_refinement 'SHELXL-97 (Sheldrick, 2008)'
_computing_structure_solution 'SHELXS-97 (Sheldrick, 2008)'
_diffrn_ambient_temperature 293(2)
_diffrn_measured_fraction_theta_full 0.990
_diffrn_measured_fraction_theta_max 0.990
_diffrn_measurement_device_type 'CCD area detector'
_diffrn_measurement_method '\f and \w scans'
_diffrn_radiation_monochromator graphite
_diffrn_radiation_source 'fine-focus sealed tube'
_diffrn_radiation_type MoK\a
_diffrn_radiation_wavelength 0.71073
_diffrn_reflns_av_R_equivalents 0.0531
_diffrn_reflns_av_sigmaI/netI 0.0686
_diffrn_reflns_limit_h_max 10
_diffrn_reflns_limit_h_min -10
_diffrn_reflns_limit_k_max 12
_diffrn_reflns_limit_k_min -12
_diffrn_reflns_limit_l_max 23
_diffrn_reflns_limit_l_min -23
_diffrn_reflns_number 21679
_diffrn_reflns_theta_full 25.53
_diffrn_reflns_theta_max 25.53
_diffrn_reflns_theta_min 1.09
_exptl_absorpt_coefficient_mu 0.728
_exptl_absorpt_correction_T_max 0.916
_exptl_absorpt_correction_T_min 0.818
_exptl_absorpt_correction_type multi-scan
_exptl_absorpt_process_details 'SADABS (Sheldrick, 1997)'
_exptl_crystal_colour Brown
_exptl_crystal_density_diffrn 1.404
_exptl_crystal_density_method 'not measured'
_exptl_crystal_description needle
_exptl_crystal_F_000 751
_exptl_crystal_size_max 0.32
_exptl_crystal_size_mid 0.23
_exptl_crystal_size_min 0.12
_refine_diff_density_max 0.624
_refine_diff_density_min -0.469
_refine_diff_density_rms 0.075
_refine_ls_extinction_method none
_refine_ls_goodness_of_fit_ref 1.799
_refine_ls_hydrogen_treatment mixed
_refine_ls_matrix_type full
_refine_ls_number_parameters 387
_refine_ls_number_reflns 6104
_refine_ls_number_restraints 0
_refine_ls_restrained_S_all 1.799
_refine_ls_R_factor_all 0.1302
_refine_ls_R_factor_gt 0.0763
_refine_ls_shift/su_max 0.000
_refine_ls_shift/su_mean 0.000
_refine_ls_structure_factor_coef Fsqd
_refine_ls_weighting_details 'calc w=1/[\s^2^(Fo^2^)+(0.0100P)^2^+0.5566P] where P=(Fo^2^+2Fc^2^)/3'
_refine_ls_weighting_scheme calc
_refine_ls_wR_factor_gt 0.1222
_refine_ls_wR_factor_ref 0.1325
_reflns_number_gt 3651
_reflns_number_total 6104
_reflns_threshold_expression >2sigma(I)
_cod_data_source_file complex-1.cif
_cod_data_source_block complex_1
_cod_depositor_comments
;
The following automatic conversions were performed:

'_symmetry_cell_setting' value 'Triclinic' changed to 'triclinic'
according to
/usr/data/users/saulius/crontab/automatic-downloads/rss-feeds/ACS/lib/dictionaries/cif_core.dic
dictionary named 'cif_core.dic' version 2.4.2 from 2011-04-26.

Automatic conversion script
Id: cif_fix_values 4268 2015-11-12 08:31:59Z antanas 

 Adding full bibliography for 4345217--4345218.cif.
;
_cod_original_cell_volume 1649.78(13)
_cod_database_code 4345218

loop_
_symmetry_equiv_pos_as_xyz
'x, y, z'
'-x, -y, -z'

loop_
_atom_site_label
_atom_site_type_symbol
_atom_site_fract_x
_atom_site_fract_y
_atom_site_fract_z
_atom_site_U_iso_or_equiv
_atom_site_adp_type
_atom_site_occupancy
_atom_site_symmetry_multiplicity
_atom_site_calc_flag
_atom_site_refinement_flags
Mn1 Mn 0.43077(8) 0.61976(8) 0.32769(4) 0.0499(3) Uani 1 1 d .
Mn2 Mn 0.5000 0.5000 0.5000 0.0512(3) Uani 1 2 d S
O3 O 0.5554(4) 0.7358(4) 0.34658(17) 0.0714(11) Uani 1 1 d .
O4 O 0.6220(4) 0.6534(4) 0.45201(18) 0.0778(12) Uani 1 1 d .
O1 O 0.4913(3) 0.6766(3) 0.22910(15) 0.0520(9) Uani 1 1 d .
O2 O 0.3489(3) 0.5616(3) 0.42175(14) 0.0570(10) Uani 1 1 d .
O8 O 0.9151(6) 0.7633(6) 0.2206(3) 0.139(2) Uani 1 1 d .
H11 H 1.0045 0.7212 0.2251 0.209 Uiso 1 1 d R
O5 O 0.6409(4) 0.4523(4) 0.32097(16) 0.0592(10) Uani 1 1 d .
O6 O 0.6651(4) 0.3541(4) 0.43059(18) 0.0677(11) Uani 1 1 d .
O7 O 0.2196(5) 0.8008(5) 0.3402(2) 0.1088(16) Uani 1 1 d .
N1 N 0.2883(4) 0.5190(4) 0.3040(2) 0.0613(13) Uani 1 1 d .
N2 N 0.6617(5) 0.8382(4) 0.1438(2) 0.0707(13) Uani 1 1 d .
H50 H 0.6373 0.7967 0.1855 0.085 Uiso 1 1 calc R
C1 C 0.4392(5) 0.6607(5) 0.1733(2) 0.0456(12) Uani 1 1 d .
C2 C 0.4904(5) 0.7282(5) 0.1058(2) 0.0512(13) Uani 1 1 d .
C3 C 0.4345(6) 0.7112(5) 0.0457(2) 0.0595(15) Uani 1 1 d .
H3 H 0.4685 0.7570 0.0020 0.071 Uiso 1 1 calc R
C4 C 0.3326(6) 0.6308(6) 0.0483(3) 0.0604(15) Uani 1 1 d .
C5 C 0.2832(6) 0.5645(5) 0.1141(2) 0.0561(14) Uani 1 1 d .
H5 H 0.2150 0.5082 0.1171 0.067 Uiso 1 1 calc R
C6 C 0.3319(5) 0.5788(5) 0.1761(2) 0.0502(13) Uani 1 1 d .
C7 C 0.2752(7) 0.6129(6) -0.0172(3) 0.0811(18) Uani 1 1 d .
H7A H 0.1783 0.6625 -0.0195 0.097 Uiso 1 1 d R
H7B H 0.3110 0.6805 -0.0549 0.097 Uiso 1 1 d R
H7C H 0.3123 0.5281 -0.0316 0.097 Uiso 1 1 d R
C8 C 0.5966(6) 0.8158(5) 0.0951(3) 0.0628(16) Uani 1 1 d .
H8 H 0.6200 0.8596 0.0496 0.075 Uiso 1 1 calc R
C9 C 0.2660(6) 0.5112(5) 0.2417(3) 0.0614(15) Uani 1 1 d .
H9 H 0.2003 0.4560 0.2387 0.074 Uiso 1 1 calc R
C10 C 0.2048(7) 0.4453(9) 0.3690(3) 0.090(2) Uani 1 1 d .
C11 C 0.0335(8) 0.4500(10) 0.3626(3) 0.169(4) Uani 1 1 d .
H11A H -0.0101 0.3862 0.4050 0.203 Uiso 1 1 d R
H11B H -0.0165 0.5389 0.3460 0.203 Uiso 1 1 d R
H11C H 0.0371 0.3912 0.3286 0.203 Uiso 1 1 d R
C12 C 0.1989(6) 0.5283(7) 0.4285(3) 0.087(2) Uani 1 1 d .
H12A H 0.1155 0.6103 0.4262 0.104 Uiso 1 1 calc R
H12B H 0.1742 0.4776 0.4746 0.104 Uiso 1 1 calc R
C23 C 0.7742(7) 0.9266(7) 0.1384(3) 0.0802(19) Uani 1 1 d .
C24 C 0.9318(8) 0.8383(8) 0.1533(4) 0.118(3) Uani 1 1 d .
H24A H 0.9768 0.7771 0.1165 0.142 Uiso 1 1 calc R
H24B H 1.0054 0.8945 0.1512 0.142 Uiso 1 1 calc R
C26 C 0.8087(9) 0.9903(7) 0.0620(3) 0.123(3) Uani 1 1 d .
H26A H 0.8686 1.0515 0.0577 0.147 Uiso 1 1 d R
H26B H 0.8253 0.9361 0.0257 0.147 Uiso 1 1 d R
H26C H 0.7120 1.0708 0.0517 0.147 Uiso 1 1 d R
C27 C 0.6978(10) 1.0311(8) 0.1926(4) 0.141(3) Uani 1 1 d .
H27A H 0.6558 0.9910 0.2355 0.169 Uiso 1 1 d R
H27B H 0.7703 1.0753 0.2002 0.169 Uiso 1 1 d R
H27C H 0.5940 1.0799 0.1897 0.169 Uiso 1 1 d R
C28 C 0.6246(8) 0.7328(6) 0.3978(3) 0.0802(19) Uani 1 1 d .
C29 C 0.7231(12) 0.8375(9) 0.3886(4) 0.201(5) Uani 1 1 d .
H29A H 0.8056 0.8054 0.4138 0.241 Uiso 1 1 d R
H29B H 0.7321 0.8775 0.3331 0.241 Uiso 1 1 d R
H29C H 0.6615 0.9188 0.4050 0.241 Uiso 1 1 d R
C37 C 0.6940(6) 0.3556(6) 0.3643(3) 0.0592(15) Uani 1 1 d .
C38 C 0.7984(8) 0.2300(7) 0.3326(3) 0.102(2) Uani 1 1 d .
H38A H 0.7359 0.1837 0.3186 0.122 Uiso 1 1 d R
H38B H 0.8704 0.2536 0.2925 0.122 Uiso 1 1 d R
H38C H 0.8788 0.1980 0.3661 0.122 Uiso 1 1 d R
C41 C 0.1913(10) 0.9112(8) 0.2931(4) 0.149(4) Uani 1 1 d .
H41A H 0.2057 0.9868 0.3088 0.178 Uiso 1 1 d R
H41C H 0.1663 0.9080 0.2558 0.178 Uiso 1 1 d R
C46 C 0.3035(9) 0.3024(7) 0.3789(3) 0.119(3) Uani 1 1 d .
H46A H 0.3122 0.2573 0.3376 0.178 Uiso 1 1 calc R
H46B H 0.2529 0.2550 0.4206 0.178 Uiso 1 1 calc R
H46C H 0.4079 0.3041 0.3847 0.178 Uiso 1 1 calc R
O14 O 0.8721(5) 0.5241(4) 0.2110(2) 0.0935(14) Uani 1 1 d .
C47 C 0.8614(7) 0.4780(7) 0.1506(3) 0.107(2) Uani 1 1 d .
H47A H 0.7627 0.5509 0.1319 0.129 Uiso 1 1 d R
H47B H 0.9286 0.5050 0.1114 0.129 Uiso 1 1 d R
H47C H 0.8320 0.3976 0.1529 0.129 Uiso 1 1 d R
Cl1 Cl 0.2204(3) 0.1720(2) 0.11780(12) 0.1047(6) Uani 1 1 d .
O10 O 0.1907(7) 0.2738(6) 0.0611(3) 0.169(3) Uani 1 1 d .
O11 O 0.0879(9) 0.1216(8) 0.1413(4) 0.226(4) Uani 1 1 d .
O12 O 0.3483(9) 0.0696(7) 0.0924(4) 0.201(3) Uani 1 1 d .
O9 O 0.2446(10) 0.2244(7) 0.1748(4) 0.217(4) Uani 1 1 d .
O13 O 0.8101(10) 0.1515(7) 0.5228(3) 0.191(3) Uani 1 1 d .
C49 C 0.780(2) 0.0434(11) 0.5155(6) 0.361(14) Uani 1 1 d .
H49A H 0.8061 -0.0221 0.5547 0.542 Uiso 1 1 calc R
H49B H 0.8411 0.0109 0.4713 0.542 Uiso 1 1 calc R
H49C H 0.6682 0.0585 0.5148 0.542 Uiso 1 1 calc R

loop_
_atom_site_aniso_label
_atom_site_aniso_U_11
_atom_site_aniso_U_22
_atom_site_aniso_U_33
_atom_site_aniso_U_23
_atom_site_aniso_U_13
_atom_site_aniso_U_12
Mn1 0.0424(5) 0.0739(6) 0.0383(4) 0.0013(4) -0.0131(3) -0.0217(4)
Mn2 0.0452(7) 0.0757(9) 0.0393(6) 0.0017(6) -0.0156(5) -0.0236(6)
O3 0.105(3) 0.081(3) 0.047(2) 0.0072(19) -0.032(2) -0.048(2)
O4 0.089(3) 0.112(3) 0.054(2) 0.015(2) -0.031(2) -0.060(3)
O1 0.048(2) 0.078(2) 0.0380(19) 0.0011(17) -0.0152(16) -0.0279(19)
O2 0.0393(19) 0.101(3) 0.0356(18) 0.0050(17) -0.0129(15) -0.026(2)
O8 0.131(4) 0.179(5) 0.122(4) 0.035(4) -0.064(3) -0.057(4)
O5 0.052(2) 0.077(3) 0.046(2) 0.0020(19) -0.0091(17) -0.015(2)
O6 0.070(3) 0.083(3) 0.043(2) -0.004(2) -0.0120(19) -0.005(2)
O7 0.086(3) 0.113(4) 0.094(3) 0.006(3) -0.017(3) 0.024(3)
N1 0.048(3) 0.109(4) 0.038(2) 0.011(2) -0.016(2) -0.040(3)
N2 0.062(3) 0.074(3) 0.077(3) 0.007(3) -0.011(3) -0.028(3)
C1 0.043(3) 0.058(3) 0.038(3) -0.004(2) -0.012(2) -0.013(3)
C2 0.045(3) 0.063(4) 0.045(3) 0.001(3) -0.010(2) -0.013(3)
C3 0.066(4) 0.075(4) 0.034(3) 0.006(3) -0.010(3) -0.017(3)
C4 0.062(4) 0.083(4) 0.043(3) -0.005(3) -0.021(3) -0.020(3)
C5 0.057(3) 0.072(4) 0.049(3) -0.005(3) -0.018(3) -0.025(3)
C6 0.045(3) 0.072(4) 0.037(3) -0.001(3) -0.013(2) -0.017(3)
C7 0.097(5) 0.100(5) 0.054(4) -0.006(3) -0.031(3) -0.024(4)
C8 0.065(4) 0.079(4) 0.049(3) 0.004(3) -0.022(3) -0.020(3)
C9 0.054(3) 0.088(4) 0.054(3) 0.008(3) -0.019(3) -0.039(3)
C10 0.074(4) 0.181(7) 0.041(3) 0.023(4) -0.023(3) -0.087(5)
C11 0.110(6) 0.379(14) 0.069(4) 0.044(6) -0.033(4) -0.172(8)
C12 0.043(3) 0.170(7) 0.051(4) 0.019(4) -0.014(3) -0.044(4)
C23 0.079(4) 0.085(5) 0.089(5) 0.017(4) -0.031(4) -0.044(4)
C24 0.096(6) 0.140(7) 0.131(7) 0.042(5) -0.052(5) -0.057(5)
C26 0.151(7) 0.129(6) 0.109(6) 0.038(5) -0.032(5) -0.090(6)
C27 0.175(8) 0.135(7) 0.154(7) -0.051(6) -0.021(6) -0.094(7)
C28 0.119(5) 0.098(5) 0.050(4) 0.001(4) -0.028(4) -0.067(4)
C29 0.371(14) 0.238(10) 0.114(6) 0.073(6) -0.135(8) -0.261(11)
C37 0.054(4) 0.068(4) 0.057(4) -0.016(4) -0.006(3) -0.015(3)
C38 0.113(6) 0.104(6) 0.076(5) -0.014(4) -0.010(4) -0.009(5)
C41 0.203(9) 0.111(7) 0.102(6) 0.010(5) -0.048(6) 0.020(6)
C46 0.183(8) 0.127(7) 0.087(5) 0.037(5) -0.053(5) -0.112(6)
O14 0.084(3) 0.136(4) 0.071(3) -0.011(3) -0.018(2) -0.041(3)
C47 0.090(5) 0.149(7) 0.087(5) -0.016(5) -0.026(4) -0.026(5)
Cl1 0.1018(16) 0.0926(15) 0.1180(17) -0.0031(13) -0.0132(13) -0.0305(14)
O10 0.184(6) 0.130(5) 0.137(5) 0.041(4) -0.002(4) 0.008(4)
O11 0.175(6) 0.233(8) 0.273(8) 0.044(6) 0.007(6) -0.133(6)
O12 0.173(6) 0.135(5) 0.234(7) -0.025(5) -0.033(5) 0.070(5)
O9 0.320(10) 0.180(6) 0.205(7) -0.065(5) -0.142(7) -0.048(6)
O13 0.290(8) 0.130(5) 0.101(4) -0.023(4) -0.047(5) 0.055(6)
C49 0.83(4) 0.083(8) 0.165(11) -0.018(8) -0.148(18) -0.056(15)

loop_
_atom_type_symbol
_atom_type_description
_atom_type_scat_dispersion_real
_atom_type_scat_dispersion_imag
_atom_type_scat_source
C C 0.0033 0.0016 'International Tables Vol C Tables 4.2.6.8 and 6.1.1.4'
H H 0.0000 0.0000 'International Tables Vol C Tables 4.2.6.8 and 6.1.1.4'
Cl Cl 0.1484 0.1585 'International Tables Vol C Tables 4.2.6.8 and 6.1.1.4'
Mn Mn 0.3368 0.7283 'International Tables Vol C Tables 4.2.6.8 and 6.1.1.4'
N N 0.0061 0.0033 'International Tables Vol C Tables 4.2.6.8 and 6.1.1.4'
O O 0.0106 0.0060 'International Tables Vol C Tables 4.2.6.8 and 6.1.1.4'

loop_
_geom_angle_atom_site_label_1
_geom_angle_atom_site_label_2
_geom_angle_atom_site_label_3
_geom_angle
_geom_angle_site_symmetry_1
_geom_angle_site_symmetry_3
O2 Mn1 O1 173.12(12) . .
O2 Mn1 O3 99.22(14) . .
O1 Mn1 O3 86.73(13) . .
O2 Mn1 N1 83.30(14) . .
O1 Mn1 N1 90.43(14) . .
O3 Mn1 N1 173.80(16) . .
O2 Mn1 O5 93.04(13) . .
O1 Mn1 O5 90.40(13) . .
O3 Mn1 O5 89.85(14) . .
N1 Mn1 O5 95.69(15) . .
O2 Mn1 O7 85.66(15) . .
O1 Mn1 O7 91.31(15) . .
O3 Mn1 O7 86.38(17) . .
N1 Mn1 O7 88.17(18) . .
O5 Mn1 O7 175.76(15) . .
O4 Mn2 O4 180.00(18) . 2_666
O4 Mn2 O2 90.53(12) . 2_666
O4 Mn2 O2 89.47(12) 2_666 2_666
O4 Mn2 O2 89.47(12) . .
O4 Mn2 O2 90.53(12) 2_666 .
O2 Mn2 O2 179.999(1) 2_666 .
O4 Mn2 O6 91.48(14) . .
O4 Mn2 O6 88.52(14) 2_666 .
O2 Mn2 O6 89.91(12) 2_666 .
O2 Mn2 O6 90.09(12) . .
O4 Mn2 O6 88.52(14) . 2_666
O4 Mn2 O6 91.48(14) 2_666 2_666
O2 Mn2 O6 90.09(12) 2_666 2_666
O2 Mn2 O6 89.91(12) . 2_666
O6 Mn2 O6 179.999(1) . 2_666
C28 O3 Mn1 132.1(3) . .
C28 O4 Mn2 137.0(3) . .
C1 O1 Mn1 130.7(3) . .
C12 O2 Mn1 112.5(3) . .
C12 O2 Mn2 124.8(3) . .
Mn1 O2 Mn2 120.41(14) . .
C24 O8 H11 106.0 . .
C37 O5 Mn1 134.4(3) . .
C37 O6 Mn2 130.4(4) . .
C41 O7 Mn1 127.0(4) . .
C9 N1 C10 120.3(4) . .
C9 N1 Mn1 126.5(3) . .
C10 N1 Mn1 113.2(3) . .
C8 N2 C23 128.9(5) . .
C8 N2 H50 115.5 . .
C23 N2 H50 115.5 . .
O1 C1 C6 123.4(4) . .
O1 C1 C2 119.5(4) . .
C6 C1 C2 117.1(4) . .
C3 C2 C1 119.6(5) . .
C3 C2 C8 117.2(4) . .
C1 C2 C8 123.2(4) . .
C4 C3 C2 123.3(4) . .
C4 C3 H3 118.4 . .
C2 C3 H3 118.4 . .
C3 C4 C5 117.1(4) . .
C3 C4 C7 122.3(5) . .
C5 C4 C7 120.5(5) . .
C4 C5 C6 122.5(5) . .
C4 C5 H5 118.7 . .
C6 C5 H5 118.7 . .
C5 C6 C1 120.4(4) . .
C5 C6 C9 117.5(5) . .
C1 C6 C9 122.1(4) . .
C4 C7 H7A 112.7 . .
C4 C7 H7B 105.5 . .
H7A C7 H7B 85.0 . .
C4 C7 H7C 114.0 . .
H7A C7 H7C 123.4 . .
H7B C7 H7C 111.0 . .
N2 C8 C2 124.7(5) . .
N2 C8 H8 117.7 . .
C2 C8 H8 117.7 . .
N1 C9 C6 126.5(5) . .
N1 C9 H9 116.8 . .
C6 C9 H9 116.8 . .
N1 C10 C46 108.6(5) . .
N1 C10 C12 102.4(5) . .
C46 C10 C12 112.9(5) . .
N1 C10 C11 111.4(4) . .
C46 C10 C11 112.3(6) . .
C12 C10 C11 108.7(6) . .
C10 C11 H11A 106.9 . .
C10 C11 H11B 109.5 . .
H11A C11 H11B 128.7 . .
C10 C11 H11C 108.7 . .
H11A C11 H11C 92.2 . .
H11B C11 H11C 108.6 . .
O2 C12 C10 110.1(4) . .
O2 C12 H12A 109.6 . .
C10 C12 H12A 109.6 . .
O2 C12 H12B 109.6 . .
C10 C12 H12B 109.6 . .
H12A C12 H12B 108.1 . .
N2 C23 C24 108.2(5) . .
N2 C23 C26 109.6(5) . .
C24 C23 C26 105.8(6) . .
N2 C23 C27 107.6(5) . .
C24 C23 C27 112.6(6) . .
C26 C23 C27 112.9(6) . .
O8 C24 C23 112.1(6) . .
O8 C24 H24A 109.2 . .
C23 C24 H24A 109.2 . .
O8 C24 H24B 109.2 . .
C23 C24 H24B 109.2 . .
H24A C24 H24B 107.9 . .
C23 C26 H26A 111.8 . .
C23 C26 H26B 117.4 . .
H26A C26 H26B 119.8 . .
C23 C26 H26C 110.1 . .
H26A C26 H26C 88.5 . .
H26B C26 H26C 104.4 . .
C23 C27 H27A 110.7 . .
C23 C27 H27B 112.1 . .
H27A C27 H27B 108.6 . .
C23 C27 H27C 115.9 . .
H27A C27 H27C 87.1 . .
H27B C27 H27C 119.3 . .
O4 C28 O3 126.3(5) . .
O4 C28 C29 118.5(5) . .
O3 C28 C29 115.2(5) . .
C28 C29 H29A 109.7 . .
C28 C29 H29B 105.0 . .
H29A C29 H29B 127.1 . .
C28 C29 H29C 111.7 . .
H29A C29 H29C 108.8 . .
H29B C29 H29C 93.3 . .
O6 C37 O5 125.6(5) . .
O6 C37 C38 117.6(5) . .
O5 C37 C38 116.7(5) . .
C37 C38 H38A 109.4 . .
C37 C38 H38B 109.7 . .
H38A C38 H38B 108.6 . .
C37 C38 H38C 101.6 . .
H38A C38 H38C 129.9 . .
H38B C38 H38C 96.1 . .
O7 C41 H41A 112.3 . .
O7 C41 H41C 121.6 . .
H41A C41 H41C 126.1 . .
C10 C46 H46A 109.5 . .
C10 C46 H46B 109.5 . .
H46A C46 H46B 109.5 . .
C10 C46 H46C 109.5 . .
H46A C46 H46C 109.5 . .
H46B C46 H46C 109.5 . .
O14 C47 H47A 104.0 . .
O14 C47 H47B 112.8 . .
H47A C47 H47B 89.3 . .
O14 C47 H47C 120.3 . .
H47A C47 H47C 102.3 . .
H47B C47 H47C 120.1 . .
O11 Cl1 O9 106.8(5) . .
O11 Cl1 O12 109.2(5) . .
O9 Cl1 O12 112.7(5) . .
O11 Cl1 O10 108.2(4) . .
O9 Cl1 O10 110.9(4) . .
O12 Cl1 O10 109.0(4) . .
O13 C49 H49A 109.5 . .
O13 C49 H49B 109.5 . .
H49A C49 H49B 109.5 . .
O13 C49 H49C 109.5 . .
H49A C49 H49C 109.5 . .
H49B C49 H49C 109.5 . .

loop_
_geom_bond_atom_site_label_1
_geom_bond_atom_site_label_2
_geom_bond_distance
_geom_bond_site_symmetry_2
Mn1 O2 1.866(3) .
Mn1 O1 1.900(3) .
Mn1 O3 1.946(3) .
Mn1 N1 1.991(4) .
Mn1 O5 2.181(4) .
Mn1 O7 2.273(4) .
Mn2 O4 2.131(4) .
Mn2 O4 2.131(3) 2_666
Mn2 O2 2.147(3) 2_666
Mn2 O2 2.147(3) .
Mn2 O6 2.192(4) .
Mn2 O6 2.192(4) 2_666
O3 C28 1.263(6) .
O4 C28 1.225(6) .
O1 C1 1.306(5) .
O2 C12 1.430(5) .
O8 C24 1.403(7) .
O8 H11 0.8136 .
O5 C37 1.260(6) .
O6 C37 1.243(5) .
O7 C41 1.349(7) .
N1 C9 1.274(5) .
N1 C10 1.513(6) .
N2 C8 1.279(6) .
N2 C23 1.495(6) .
N2 H50 0.8600 .
C1 C6 1.415(6) .
C1 C2 1.418(6) .
C2 C3 1.403(6) .
C2 C8 1.431(7) .
C3 C4 1.366(6) .
C3 H3 0.9300 .
C4 C5 1.382(6) .
C4 C7 1.512(6) .
C5 C6 1.394(6) .
C5 H5 0.9300 .
C6 C9 1.430(6) .
C7 H7A 0.8835 .
C7 H7B 0.9871 .
C7 H7C 0.9144 .
C8 H8 0.9300 .
C9 H9 0.9300 .
C10 C46 1.515(9) .
C10 C12 1.517(8) .
C10 C11 1.536(7) .
C11 H11A 1.0394 .
C11 H11B 0.9492 .
C11 H11C 0.9486 .
C12 H12A 0.9700 .
C12 H12B 0.9700 .
C23 C24 1.514(8) .
C23 C26 1.518(7) .
C23 C27 1.540(8) .
C24 H24A 0.9700 .
C24 H24B 0.9700 .
C26 H26A 0.9098 .
C26 H26B 0.9243 .
C26 H26C 1.0569 .
C27 H27A 0.9130 .
C27 H27B 0.9246 .
C27 H27C 0.9351 .
C28 C29 1.525(8) .
C29 H29A 0.9259 .
C29 H29B 1.0787 .
C29 H29C 0.9329 .
C37 C38 1.511(7) .
C38 H38A 0.9222 .
C38 H38B 0.9323 .
C38 H38C 1.0213 .
C41 H41A 0.9267 .
C41 H41C 0.8032 .
C46 H46A 0.9600 .
C46 H46B 0.9600 .
C46 H46C 0.9600 .
O14 C47 1.353(6) .
C47 H47A 1.0834 .
C47 H47B 0.9094 .
C47 H47C 0.9248 .
Cl1 O11 1.366(6) .
Cl1 O9 1.374(6) .
Cl1 O12 1.389(6) .
Cl1 O10 1.413(5) .
O13 C49 1.250(13) .
C49 H49A 0.9600 .
C49 H49B 0.9600 .
C49 H49C 0.9600 .
